data_7134456
loop_
_publ_author_name
'Stoian, Corina'
'Schmidt, Nils'
'Kuczmera, Thomas J.'
'Puylaert, Pim'
'Lork, Enno'
'Nachtsheim, Boris J.'
'Hupf, Emanuel'
'Beckmann, Jens'

_publ_section_title
;
 Oxidative addition of diaryldichalcogenides to the
 diferrocenylphosphenium ion: synthesis, structure and organocatalytic
 activity
;
_journal_issue 45
_journal_name_full 'Chemical Communications'
_journal_page_first 8256
_journal_page_last 8259
_journal_paper_doi 10.1039/D5CC01555C
_journal_volume 61
_journal_year 2025
_chemical_formula_moiety 'C32 H28 Fe2 P Te2, B C24 F20, 1[CH2Cl2]'
_chemical_formula_sum 'C57 H30 B Cl2 F20 Fe2 P Te2'
_chemical_formula_weight 1574.39
_space_group_crystal_system triclinic
_space_group_IT_number 2
_space_group_name_Hall '-P 1'
_space_group_name_H-M_alt 'P -1'
_atom_sites_solution_hydrogens geom
_audit_creation_date 2024-07-09
_audit_creation_method
;
Olex2 1.5
(compiled 2024.02.16 svn.r378c4104 for OlexSys, GUI svn.r6928)
;
_audit_update_record
;
2025-02-13 deposited with the CCDC.	2025-04-25 downloaded from the CCDC.
;
_cell_angle_alpha 104.965(2)
_cell_angle_beta 103.652(2)
_cell_angle_gamma 92.341(2)
_cell_formula_units_Z 2
_cell_length_a 10.3907(6)
_cell_length_b 15.4524(8)
_cell_length_c 18.1339(9)
_cell_measurement_reflns_used 3421
_cell_measurement_temperature 100.00
_cell_measurement_theta_max 27.50
_cell_measurement_theta_min 2.03
_cell_volume 2717.3(3)
_computing_molecular_graphics 'Olex2 1.5 (Dolomanov et al., 2009)'
_computing_publication_material 'Olex2 1.5 (Dolomanov et al., 2009)'
_computing_structure_refinement 'SHELXL 2016/4 (Sheldrick, 2015)'
_diffrn_ambient_temperature 100.00
_diffrn_measured_fraction_theta_full 0.999
_diffrn_measured_fraction_theta_max 0.999
_diffrn_measurement_device_type 'Bruker Venture D8'
_diffrn_measurement_method '\f and \w scans'
_diffrn_radiation_type MoK\a
_diffrn_radiation_wavelength 0.71073
_diffrn_reflns_av_R_equivalents 0.0303
_diffrn_reflns_av_unetI/netI 0.0149
_diffrn_reflns_Laue_measured_fraction_full 0.999
_diffrn_reflns_Laue_measured_fraction_max 0.999
_diffrn_reflns_limit_h_max 13
_diffrn_reflns_limit_h_min -13
_diffrn_reflns_limit_k_max 20
_diffrn_reflns_limit_k_min -20
_diffrn_reflns_limit_l_max 23
_diffrn_reflns_limit_l_min -23
_diffrn_reflns_number 122020
_diffrn_reflns_point_group_measured_fraction_full 0.999
_diffrn_reflns_point_group_measured_fraction_max 0.999
_diffrn_reflns_theta_full 25.242
_diffrn_reflns_theta_max 27.501
_diffrn_reflns_theta_min 2.029
_exptl_absorpt_coefficient_mu 1.824
_exptl_absorpt_correction_T_max 0.7471
_exptl_absorpt_correction_T_min 0.5439
_exptl_absorpt_correction_type multi-scan
_exptl_absorpt_process_details
;
SADABS-2016/2 (Bruker,2016/2) was used for absorption correction.
wR2(int) was 0.1325 before and 0.0545 after correction.
The Ratio of minimum to maximum transmission is 0.7280.
The \l/2 correction factor is Not present.
;
_exptl_crystal_colour orange
_exptl_crystal_density_diffrn 1.924
_exptl_crystal_description needle
_exptl_crystal_F_000 1524
_exptl_crystal_size_max 0.495
_exptl_crystal_size_mid 0.185
_exptl_crystal_size_min 0.162
_refine_diff_density_max 0.912
_refine_diff_density_min -0.956
_refine_diff_density_rms 0.066
_refine_ls_extinction_method none
_refine_ls_goodness_of_fit_ref 1.099
_refine_ls_hydrogen_treatment constr
_refine_ls_matrix_type full
_refine_ls_number_parameters 739
_refine_ls_number_reflns 12481
_refine_ls_number_restraints 0
_refine_ls_restrained_S_all 1.099
_refine_ls_R_factor_all 0.0234
_refine_ls_R_factor_gt 0.0224
_refine_ls_shift/su_max 0.002
_refine_ls_shift/su_mean 0.000
_refine_ls_structure_factor_coef Fsqd
_refine_ls_weighting_details 'w=1/[\s^2^(Fo^2^)+(0.0233P)^2^+2.7851P] where P=(Fo^2^+2Fc^2^)/3'
_refine_ls_weighting_scheme calc
_refine_ls_wR_factor_gt 0.0564
_refine_ls_wR_factor_ref 0.0568
_reflns_Friedel_coverage 0.000
_reflns_number_gt 12032
_reflns_number_total 12481
_reflns_threshold_expression 'I > 2\s(I)'
_cod_data_source_file d5cc01555c2.cif
_cod_data_source_block stoianc240709
_cod_depositor_comments 'Adding full bibliography for 7134451--7134456.cif.'
_cod_database_code 7134456
_shelx_shelxl_version_number 2016/4
_shelx_space_group_comment
;
The symmetry employed for this shelxl refinement is uniquely defined
by the following loop, which should always be used as a source of
symmetry information in preference to the above space-group names.
They are only intended as comments.
;
_shelx_estimated_absorpt_t_max 0.757
_shelx_estimated_absorpt_t_min 0.465
_olex2_refinement_description
;
1. Fixed Uiso
 At 1.2 times of:
  All C(H) groups
2.a Aromatic/amide H refined with riding coordinates:
 C55(H55), C34(H34), C11(H11), C31(H31), C33(H33), C43(H43), C40(H40),
 C54(H54), C51(H51), C32(H32), C44(H44), C63(H63), C65(H65), C61(H61), C41(H41),
  C12(H12), C24(H24), C14(H14), C23(H23), C64(H64), C53(H53), C42(H42),
 C13(H13), C62(H62), C20(H20), C22(H22), C52(H52), C21(H21)
;
_smtbx_masks_special_details
;
A solvent mask was calculated and 86 electrons were 
found in a volume of 219\%A^3^ in 1 void per unit cell. 
This is consistent with the presence of 
1[CH2Cl2] per formula unit 
which account for 84 electrons 
per unit cell.
;
_smtbx_masks_void_probe_radius 1.2
_smtbx_masks_void_truncation_radius 1.2
_olex2_submission_special_instructions 'No special instructions were received'

loop_
_space_group_symop_operation_xyz
'x, y, z'
'-x, -y, -z'

loop_
_atom_site_label
_atom_site_type_symbol
_atom_site_fract_x
_atom_site_fract_y
_atom_site_fract_z
_atom_site_U_iso_or_equiv
_atom_site_adp_type
_atom_site_occupancy
_atom_site_site_symmetry_order
_atom_site_calc_flag
_atom_site_refinement_flags_posn
_atom_site_refinement_flags_adp
_atom_site_refinement_flags_occupancy
_atom_site_disorder_assembly
_atom_site_disorder_group
Te2 Te 0.40400(2) 0.71669(2) 0.24032(2) 0.02076(3) Uani 1 1 d . . . . .
Te1 Te 0.01538(2) 0.61607(2) 0.11307(2) 0.02488(4) Uani 1 1 d . . . . .
Fe2 Fe 0.23963(3) 0.59133(2) 0.36992(2) 0.01537(5) Uani 1 1 d . . . . .
Fe1 Fe -0.07572(3) 0.85479(2) 0.22647(2) 0.01748(6) Uani 1 1 d . . . . .
P1 P 0.16571(4) 0.71421(3) 0.23403(3) 0.01420(8) Uani 1 1 d . . . . .
F71 F 0.41894(11) 0.70936(8) 0.62412(6) 0.0238(2) Uani 1 1 d . . . . .
F81 F -0.00036(11) 0.68298(8) 0.66344(7) 0.0231(2) Uani 1 1 d . . . . .
F101 F 0.31119(11) 0.92619(7) 0.83076(7) 0.0212(2) Uani 1 1 d . . . . .
F91 F 0.37017(12) 0.63476(7) 0.85404(6) 0.0233(2) Uani 1 1 d . . . . .
F85 F 0.35904(11) 0.89102(8) 0.67792(7) 0.0241(2) Uani 1 1 d . . . . .
F105 F 0.09493(12) 0.64563(7) 0.82101(7) 0.0253(2) Uani 1 1 d . . . . .
F93 F 0.30550(12) 0.35134(7) 0.67054(7) 0.0257(2) Uani 1 1 d . . . . .
F95 F 0.17610(12) 0.59929(7) 0.58160(6) 0.0219(2) Uani 1 1 d . . . . .
F75 F 0.49378(12) 0.81870(8) 0.90183(6) 0.0255(2) Uani 1 1 d . . . . .
F94 F 0.20480(12) 0.42674(7) 0.55262(7) 0.0238(2) Uani 1 1 d . . . . .
F103 F 0.04861(13) 0.90833(8) 1.00466(7) 0.0281(3) Uani 1 1 d . . . . .
F104 F -0.00312(13) 0.72701(8) 0.93849(8) 0.0300(3) Uani 1 1 d . . . . .
F82 F -0.15122(11) 0.74138(8) 0.54874(7) 0.0281(3) Uani 1 1 d . . . . .
F84 F 0.20604(13) 0.94808(9) 0.56578(8) 0.0320(3) Uani 1 1 d . . . . .
F92 F 0.38697(13) 0.45822(8) 0.82252(7) 0.0263(2) Uani 1 1 d . . . . .
F102 F 0.20720(12) 1.00667(7) 0.94860(7) 0.0252(2) Uani 1 1 d . . . . .
F83 F -0.05044(13) 0.87418(9) 0.49804(7) 0.0327(3) Uani 1 1 d . . . . .
F72 F 0.67842(13) 0.73787(10) 0.63951(8) 0.0342(3) Uani 1 1 d . . . . .
F74 F 0.75185(13) 0.84247(9) 0.91515(8) 0.0351(3) Uani 1 1 d . . . . .
F73 F 0.84990(12) 0.80524(11) 0.78449(9) 0.0403(3) Uani 1 1 d . . . . .
C50 C 0.15905(18) 0.53337(12) 0.07818(11) 0.0193(4) Uani 1 1 d . . . . .
C80 C 0.18976(18) 0.78031(12) 0.67527(10) 0.0172(3) Uani 1 1 d . . . . .
C70 C 0.43953(18) 0.76488(12) 0.76153(11) 0.0172(3) Uani 1 1 d . . . . .
C55 C 0.2240(2) 0.55305(15) 0.02449(12) 0.0285(4) Uani 1 1 d . . . . .
H55 H 0.204063 0.603020 0.003993 0.034 Uiso 1 1 calc R U . . .
C34 C 0.23111(19) 0.72695(12) 0.39750(11) 0.0191(4) Uani 1 1 d . . . . .
H34 H 0.304387 0.771824 0.410787 0.023 Uiso 1 1 calc R U . . .
C30 C 0.14923(17) 0.68374(12) 0.31939(10) 0.0165(3) Uani 1 1 d . . . . .
C71 C 0.49731(19) 0.74442(12) 0.69812(11) 0.0197(4) Uani 1 1 d . . . . .
C91 C 0.32308(18) 0.58530(12) 0.77781(11) 0.0186(3) Uani 1 1 d . . . . .
C11 C 0.10324(19) 0.88909(13) 0.30877(12) 0.0228(4) Uani 1 1 d . . . . .
H11 H 0.121808 0.882690 0.360849 0.027 Uiso 1 1 calc R U . . .
C31 C 0.05145(18) 0.61965(14) 0.32585(12) 0.0226(4) Uani 1 1 d . . . . .
H31 H -0.015144 0.581060 0.283535 0.027 Uiso 1 1 calc R U . . .
C33 C 0.1823(2) 0.69024(14) 0.45096(11) 0.0238(4) Uani 1 1 d . . . . .
H33 H 0.217146 0.706781 0.506646 0.029 Uiso 1 1 calc R U . . .
C95 C 0.22934(18) 0.56960(12) 0.64502(11) 0.0176(3) Uani 1 1 d . . . . .
C104 C 0.07566(19) 0.77635(13) 0.91191(11) 0.0209(4) Uani 1 1 d . . . . .
C60 C 0.40180(17) 0.81751(13) 0.18095(11) 0.0188(3) Uani 1 1 d . . . . .
C43 C 0.3797(2) 0.53974(14) 0.44074(12) 0.0267(4) Uani 1 1 d . . . . .
H43 H 0.409473 0.561686 0.496588 0.032 Uiso 1 1 calc R U . . .
C81 C 0.05566(19) 0.74866(12) 0.64045(11) 0.0184(3) Uani 1 1 d . . . . .
C92 C 0.33452(19) 0.49430(13) 0.76336(11) 0.0193(4) Uani 1 1 d . . . . .
C75 C 0.53237(19) 0.79733(12) 0.83383(11) 0.0198(4) Uani 1 1 d . . . . .
C94 C 0.24208(18) 0.47808(12) 0.62756(11) 0.0186(3) Uani 1 1 d . . . . .
C82 C -0.02528(18) 0.77774(13) 0.58171(11) 0.0207(4) Uani 1 1 d . . . . .
C84 C 0.1555(2) 0.88205(13) 0.59006(11) 0.0219(4) Uani 1 1 d . . . . .
C101 C 0.23380(18) 0.87372(12) 0.85589(11) 0.0178(3) Uani 1 1 d . . . . .
C40 C 0.3618(2) 0.51896(13) 0.30834(12) 0.0242(4) Uani 1 1 d . . . . .
H40 H 0.377525 0.524130 0.260063 0.029 Uiso 1 1 calc R U . . .
C85 C 0.23352(18) 0.84995(12) 0.64822(11) 0.0190(3) Uani 1 1 d . . . . .
C105 C 0.13064(19) 0.73547(12) 0.85093(11) 0.0192(3) Uani 1 1 d . . . . .
C93 C 0.29320(18) 0.43984(12) 0.68690(12) 0.0192(4) Uani 1 1 d . . . . .
C54 C 0.3186(2) 0.49836(19) 0.00141(14) 0.0397(6) Uani 1 1 d . . . . .
H54 H 0.363348 0.511034 -0.035278 0.048 Uiso 1 1 calc R U . . .
C10 C 0.11346(17) 0.82292(12) 0.23888(11) 0.0173(3) Uani 1 1 d . . . . .
C103 C 0.10023(19) 0.86796(13) 0.94521(11) 0.0203(4) Uani 1 1 d . . . . .
C51 C 0.1865(2) 0.45931(14) 0.10659(13) 0.0273(4) Uani 1 1 d . . . . .
H51 H 0.140172 0.444999 0.141985 0.033 Uiso 1 1 calc R U . . .
C100 C 0.21417(18) 0.78111(12) 0.82051(10) 0.0166(3) Uani 1 1 d . . . . .
C32 C 0.0727(2) 0.62463(16) 0.40737(13) 0.0273(4) Uani 1 1 d . . . . .
H32 H 0.022066 0.589872 0.429004 0.033 Uiso 1 1 calc R U . . .
C102 C 0.17992(19) 0.91742(12) 0.91639(11) 0.0191(4) Uani 1 1 d . . . . .
C44 C 0.4353(2) 0.56871(14) 0.38518(12) 0.0250(4) Uani 1 1 d . . . . .
H44 H 0.508527 0.613368 0.397457 0.030 Uiso 1 1 calc R U . . .
C83 C 0.0254(2) 0.84509(14) 0.55582(11) 0.0221(4) Uani 1 1 d . . . . .
C72 C 0.6320(2) 0.75758(14) 0.70397(12) 0.0243(4) Uani 1 1 d . . . . .
C63 C 0.4041(2) 0.95036(16) 0.10452(14) 0.0321(5) Uani 1 1 d . . . . .
H63 H 0.404456 0.996066 0.078161 0.039 Uiso 1 1 calc R U . . .
C90 C 0.26885(18) 0.62811(12) 0.72056(11) 0.0171(3) Uani 1 1 d . . . . .
C65 C 0.40788(19) 0.90710(14) 0.22274(12) 0.0239(4) Uani 1 1 d . . . . .
H65 H 0.411399 0.922756 0.277455 0.029 Uiso 1 1 calc R U . . .
C61 C 0.39798(19) 0.79369(15) 0.10109(12) 0.0240(4) Uani 1 1 d . . . . .
H61 H 0.394884 0.732265 0.072900 0.029 Uiso 1 1 calc R U . . .
C41 C 0.2602(2) 0.45993(13) 0.31627(13) 0.0275(4) Uani 1 1 d . . . . .
H41 H 0.195745 0.419228 0.274236 0.033 Uiso 1 1 calc R U . . .
C12 C 0.0597(2) 0.96630(13) 0.28468(14) 0.0281(4) Uani 1 1 d . . . . .
H12 H 0.044144 1.020783 0.318492 0.034 Uiso 1 1 calc R U . . .
C24 C -0.23740(19) 0.77480(14) 0.14626(13) 0.0253(4) Uani 1 1 d . . . . .
H24 H -0.238865 0.739698 0.094589 0.030 Uiso 1 1 calc R U . . .
C14 C 0.07591(18) 0.86042(13) 0.17304(12) 0.0219(4) Uani 1 1 d . . . . .
H14 H 0.073237 0.831348 0.119624 0.026 Uiso 1 1 calc R U . . .
C23 C -0.26614(19) 0.86548(14) 0.16720(14) 0.0289(4) Uani 1 1 d . . . . .
H23 H -0.290390 0.901778 0.132141 0.035 Uiso 1 1 calc R U . . .
C64 C 0.4088(2) 0.97355(15) 0.18423(14) 0.0287(4) Uani 1 1 d . . . . .
H64 H 0.412677 1.035040 0.212455 0.034 Uiso 1 1 calc R U . . .
C53 C 0.3481(2) 0.42614(18) 0.03114(16) 0.0437(7) Uani 1 1 d . . . . .
H53 H 0.414167 0.389968 0.015812 0.052 Uiso 1 1 calc R U . . .
C42 C 0.2724(2) 0.47266(14) 0.39812(13) 0.0286(4) Uani 1 1 d . . . . .
H42 H 0.217891 0.441484 0.420399 0.034 Uiso 1 1 calc R U . . .
C13 C 0.04370(19) 0.94859(14) 0.20260(14) 0.0275(4) Uani 1 1 d . . . . .
H13 H 0.015811 0.989230 0.172116 0.033 Uiso 1 1 calc R U . . .
C62 C 0.3988(2) 0.86098(17) 0.06308(13) 0.0299(5) Uani 1 1 d . . . . .
H62 H 0.395631 0.845569 0.008422 0.036 Uiso 1 1 calc R U . . .
C74 C 0.6690(2) 0.81054(13) 0.84297(12) 0.0244(4) Uani 1 1 d . . . . .
C20 C -0.2062(2) 0.74563(13) 0.21550(13) 0.0254(4) Uani 1 1 d . . . . .
H20 H -0.183398 0.687465 0.218393 0.030 Uiso 1 1 calc R U . . .
C22 C -0.2523(2) 0.89222(14) 0.24956(15) 0.0316(5) Uani 1 1 d . . . . .
H22 H -0.265749 0.949819 0.279452 0.038 Uiso 1 1 calc R U . . .
C52 C 0.2818(2) 0.40619(16) 0.08312(16) 0.0395(6) Uani 1 1 d . . . . .
H52 H 0.301545 0.355757 0.102990 0.047 Uiso 1 1 calc R U . . .
C73 C 0.7188(2) 0.79133(14) 0.77756(13) 0.0271(4) Uani 1 1 d . . . . .
C21 C -0.2148(2) 0.81844(15) 0.28013(14) 0.0300(4) Uani 1 1 d . . . . .
H21 H -0.198488 0.817851 0.333792 0.036 Uiso 1 1 calc R U . . .
B1 B 0.2769(2) 0.73940(13) 0.74500(12) 0.0161(4) Uani 1 1 d . . . . .

loop_
_atom_site_aniso_label
_atom_site_aniso_U_11
_atom_site_aniso_U_22
_atom_site_aniso_U_33
_atom_site_aniso_U_23
_atom_site_aniso_U_13
_atom_site_aniso_U_12
Te2 0.01526(6) 0.02493(6) 0.02675(7) 0.01406(5) 0.00606(5) 0.00577(5)
Te1 0.02044(6) 0.02743(7) 0.01766(6) -0.00408(5) -0.00209(5) 0.00780(5)
Fe2 0.01535(12) 0.01759(12) 0.01480(12) 0.00640(9) 0.00447(9) 0.00402(9)
Fe1 0.01401(12) 0.01380(12) 0.02451(13) 0.00588(10) 0.00387(10) 0.00250(9)
P1 0.0142(2) 0.0150(2) 0.01319(19) 0.00418(16) 0.00254(16) 0.00332(16)
F71 0.0230(6) 0.0312(6) 0.0160(5) 0.0029(4) 0.0066(4) 0.0022(5)
F81 0.0213(5) 0.0221(5) 0.0272(6) 0.0067(5) 0.0095(5) -0.0021(4)
F101 0.0257(6) 0.0157(5) 0.0247(6) 0.0057(4) 0.0113(5) 0.0007(4)
F91 0.0305(6) 0.0212(5) 0.0163(5) 0.0043(4) 0.0032(4) 0.0042(5)
F85 0.0206(5) 0.0244(6) 0.0274(6) 0.0117(5) 0.0023(5) -0.0037(4)
F105 0.0313(6) 0.0164(5) 0.0309(6) 0.0044(5) 0.0161(5) -0.0022(5)
F93 0.0345(6) 0.0148(5) 0.0321(6) 0.0071(5) 0.0153(5) 0.0052(5)
F95 0.0313(6) 0.0194(5) 0.0150(5) 0.0049(4) 0.0060(4) 0.0034(4)
F75 0.0269(6) 0.0310(6) 0.0161(5) 0.0022(5) 0.0053(4) 0.0053(5)
F94 0.0318(6) 0.0185(5) 0.0199(5) -0.0006(4) 0.0114(5) -0.0006(5)
F103 0.0352(7) 0.0321(6) 0.0222(6) 0.0062(5) 0.0170(5) 0.0126(5)
F104 0.0341(7) 0.0314(6) 0.0348(7) 0.0144(5) 0.0223(6) 0.0031(5)
F82 0.0179(5) 0.0341(7) 0.0268(6) 0.0019(5) 0.0027(5) -0.0001(5)
F84 0.0330(7) 0.0344(7) 0.0357(7) 0.0240(6) 0.0070(5) 0.0005(5)
F92 0.0345(7) 0.0229(6) 0.0255(6) 0.0125(5) 0.0081(5) 0.0084(5)
F102 0.0329(6) 0.0162(5) 0.0246(6) 0.0004(4) 0.0087(5) 0.0055(5)
F83 0.0296(7) 0.0434(7) 0.0269(6) 0.0173(6) 0.0014(5) 0.0091(6)
F72 0.0282(6) 0.0481(8) 0.0329(7) 0.0112(6) 0.0196(5) 0.0091(6)
F74 0.0234(6) 0.0407(7) 0.0287(7) -0.0021(6) -0.0047(5) 0.0044(5)
F73 0.0153(6) 0.0549(9) 0.0475(8) 0.0085(7) 0.0076(6) 0.0056(6)
C50 0.0188(8) 0.0184(8) 0.0160(8) -0.0020(7) 0.0033(7) 0.0016(7)
C80 0.0203(9) 0.0166(8) 0.0153(8) 0.0030(6) 0.0072(7) 0.0022(7)
C70 0.0188(8) 0.0145(8) 0.0187(8) 0.0046(6) 0.0055(7) 0.0019(6)
C55 0.0300(11) 0.0296(10) 0.0205(9) -0.0001(8) 0.0062(8) -0.0077(8)
C34 0.0222(9) 0.0179(8) 0.0175(8) 0.0042(7) 0.0050(7) 0.0079(7)
C30 0.0154(8) 0.0195(8) 0.0164(8) 0.0072(7) 0.0044(6) 0.0058(7)
C71 0.0212(9) 0.0188(8) 0.0190(9) 0.0049(7) 0.0051(7) 0.0028(7)
C91 0.0193(8) 0.0197(9) 0.0173(8) 0.0043(7) 0.0071(7) 0.0013(7)
C11 0.0178(9) 0.0177(9) 0.0271(10) 0.0008(7) 0.0007(7) 0.0020(7)
C31 0.0139(8) 0.0319(10) 0.0258(10) 0.0153(8) 0.0040(7) 0.0033(7)
C33 0.0267(10) 0.0318(10) 0.0179(9) 0.0091(8) 0.0108(8) 0.0160(8)
C95 0.0184(8) 0.0184(8) 0.0180(8) 0.0062(7) 0.0074(7) 0.0013(7)
C104 0.0204(9) 0.0257(9) 0.0215(9) 0.0114(7) 0.0091(7) 0.0037(7)
C60 0.0121(8) 0.0249(9) 0.0224(9) 0.0120(7) 0.0044(7) 0.0009(7)
C43 0.0302(10) 0.0315(11) 0.0220(9) 0.0119(8) 0.0062(8) 0.0174(9)
C81 0.0216(9) 0.0158(8) 0.0193(8) 0.0028(7) 0.0105(7) 0.0015(7)
C92 0.0192(9) 0.0202(9) 0.0229(9) 0.0101(7) 0.0089(7) 0.0038(7)
C75 0.0231(9) 0.0177(8) 0.0191(9) 0.0040(7) 0.0070(7) 0.0051(7)
C94 0.0193(8) 0.0179(8) 0.0189(8) 0.0014(7) 0.0098(7) -0.0008(7)
C82 0.0169(8) 0.0226(9) 0.0189(9) -0.0010(7) 0.0051(7) 0.0028(7)
C84 0.0269(10) 0.0214(9) 0.0207(9) 0.0089(7) 0.0089(8) 0.0041(7)
C101 0.0184(8) 0.0189(8) 0.0169(8) 0.0062(7) 0.0046(7) 0.0015(7)
C40 0.0310(10) 0.0234(9) 0.0243(9) 0.0094(8) 0.0135(8) 0.0144(8)
C85 0.0186(8) 0.0185(8) 0.0191(8) 0.0033(7) 0.0055(7) 0.0008(7)
C105 0.0208(9) 0.0175(8) 0.0199(9) 0.0049(7) 0.0062(7) 0.0021(7)
C93 0.0193(9) 0.0144(8) 0.0277(9) 0.0057(7) 0.0131(7) 0.0021(7)
C54 0.0252(11) 0.0543(15) 0.0274(11) -0.0118(10) 0.0114(9) -0.0119(10)
C10 0.0146(8) 0.0159(8) 0.0214(9) 0.0062(7) 0.0034(7) 0.0028(6)
C103 0.0230(9) 0.0262(9) 0.0144(8) 0.0065(7) 0.0075(7) 0.0098(7)
C51 0.0289(10) 0.0226(10) 0.0267(10) 0.0032(8) 0.0042(8) 0.0023(8)
C100 0.0171(8) 0.0179(8) 0.0153(8) 0.0049(6) 0.0048(6) 0.0031(6)
C32 0.0185(9) 0.0439(12) 0.0295(10) 0.0210(9) 0.0119(8) 0.0119(8)
C102 0.0215(9) 0.0168(8) 0.0165(8) 0.0026(7) 0.0015(7) 0.0051(7)
C44 0.0194(9) 0.0291(10) 0.0292(10) 0.0094(8) 0.0082(8) 0.0133(8)
C83 0.0231(9) 0.0274(10) 0.0173(8) 0.0078(7) 0.0054(7) 0.0091(8)
C72 0.0239(10) 0.0269(10) 0.0264(10) 0.0083(8) 0.0129(8) 0.0077(8)
C63 0.0206(10) 0.0418(12) 0.0390(12) 0.0275(10) 0.0003(9) -0.0030(9)
C90 0.0182(8) 0.0155(8) 0.0189(8) 0.0043(7) 0.0078(7) 0.0017(6)
C65 0.0196(9) 0.0269(10) 0.0235(9) 0.0087(8) 0.0010(7) -0.0006(7)
C61 0.0162(9) 0.0336(11) 0.0228(9) 0.0083(8) 0.0054(7) 0.0011(8)
C41 0.0422(12) 0.0156(9) 0.0261(10) 0.0059(7) 0.0107(9) 0.0057(8)
C12 0.0182(9) 0.0146(9) 0.0455(13) 0.0023(8) 0.0033(8) 0.0014(7)
C24 0.0166(9) 0.0221(9) 0.0324(11) 0.0032(8) 0.0025(8) -0.0019(7)
C14 0.0159(8) 0.0246(9) 0.0295(10) 0.0151(8) 0.0055(7) 0.0028(7)
C23 0.0138(9) 0.0236(10) 0.0483(13) 0.0149(9) 0.0006(8) 0.0017(7)
C64 0.0219(10) 0.0248(10) 0.0373(12) 0.0127(9) -0.0002(8) -0.0020(8)
C53 0.0209(10) 0.0415(14) 0.0480(15) -0.0192(11) 0.0038(10) 0.0032(10)
C42 0.0417(12) 0.0228(10) 0.0285(10) 0.0139(8) 0.0140(9) 0.0120(9)
C13 0.0168(9) 0.0212(9) 0.0472(13) 0.0188(9) 0.0036(8) 0.0010(7)
C62 0.0194(9) 0.0512(14) 0.0244(10) 0.0197(10) 0.0055(8) 0.0028(9)
C74 0.0213(9) 0.0213(9) 0.0253(10) 0.0033(7) -0.0008(8) 0.0039(7)
C20 0.0201(9) 0.0170(9) 0.0419(12) 0.0101(8) 0.0110(8) 0.0017(7)
C22 0.0180(9) 0.0203(9) 0.0536(14) 0.0015(9) 0.0130(9) 0.0026(7)
C52 0.0333(12) 0.0243(11) 0.0485(14) -0.0005(10) -0.0025(11) 0.0080(9)
C73 0.0155(9) 0.0279(10) 0.0369(11) 0.0077(9) 0.0057(8) 0.0060(8)
C21 0.0252(10) 0.0320(11) 0.0359(12) 0.0085(9) 0.0149(9) 0.0020(8)
B1 0.0187(9) 0.0151(9) 0.0150(9) 0.0041(7) 0.0056(7) 0.0013(7)

loop_
_atom_type_symbol
_atom_type_description
_atom_type_scat_dispersion_real
_atom_type_scat_dispersion_imag
_atom_type_scat_source
C C 0.0033 0.0016 'International Tables Vol C Tables 4.2.6.8 and 6.1.1.4'
H H 0.0000 0.0000 'International Tables Vol C Tables 4.2.6.8 and 6.1.1.4'
B B 0.0013 0.0007 'International Tables Vol C Tables 4.2.6.8 and 6.1.1.4'
Cl Cl 0.1484 0.1585 'International Tables Vol C Tables 4.2.6.8 and 6.1.1.4'
F F 0.0171 0.0103 'International Tables Vol C Tables 4.2.6.8 and 6.1.1.4'
Fe Fe 0.3463 0.8444 'International Tables Vol C Tables 4.2.6.8 and 6.1.1.4'
P P 0.1023 0.0942 'International Tables Vol C Tables 4.2.6.8 and 6.1.1.4'
Te Te -0.5308 1.6751 'International Tables Vol C Tables 4.2.6.8 and 6.1.1.4'

loop_
_geom_angle_atom_site_label_1
_geom_angle_atom_site_label_2
_geom_angle_atom_site_label_3
_geom_angle
_geom_angle_site_symmetry_1
_geom_angle_site_symmetry_3
_geom_angle_publ_flag
C60 Te2 P1 93.52(5) . . ?
C50 Te1 P1 96.36(5) . . ?
C34 Fe2 C31 69.58(8) . . ?
C34 Fe2 C33 40.69(8) . . ?
C34 Fe2 C40 127.45(8) . . ?
C34 Fe2 C32 68.78(8) . . ?
C34 Fe2 C44 108.04(8) . . ?
C34 Fe2 C41 164.97(8) . . ?
C34 Fe2 C42 153.25(8) . . ?
C30 Fe2 C34 41.42(7) . . ?
C30 Fe2 C31 41.24(7) . . ?
C30 Fe2 C33 68.78(7) . . ?
C30 Fe2 C43 158.75(9) . . ?
C30 Fe2 C40 114.04(7) . . ?
C30 Fe2 C32 68.73(8) . . ?
C30 Fe2 C44 126.59(8) . . ?
C30 Fe2 C41 128.25(8) . . ?
C30 Fe2 C42 160.71(9) . . ?
C31 Fe2 C33 68.83(8) . . ?
C31 Fe2 C40 127.67(8) . . ?
C31 Fe2 C32 40.77(8) . . ?
C31 Fe2 C44 163.85(8) . . ?
C31 Fe2 C41 109.68(9) . . ?
C31 Fe2 C42 121.21(9) . . ?
C33 Fe2 C40 159.44(9) . . ?
C33 Fe2 C32 40.64(9) . . ?
C33 Fe2 C41 154.07(8) . . ?
C33 Fe2 C42 116.57(8) . . ?
C43 Fe2 C34 119.20(8) . . ?
C43 Fe2 C31 154.58(8) . . ?
C43 Fe2 C33 101.59(8) . . ?
C43 Fe2 C40 68.29(8) . . ?
C43 Fe2 C32 116.95(8) . . ?
C43 Fe2 C44 40.96(8) . . ?
C43 Fe2 C41 68.26(9) . . ?
C43 Fe2 C42 40.52(9) . . ?
C32 Fe2 C40 159.84(9) . . ?
C32 Fe2 C41 121.10(9) . . ?
C32 Fe2 C42 102.63(9) . . ?
C44 Fe2 C33 120.45(8) . . ?
C44 Fe2 C40 40.44(8) . . ?
C44 Fe2 C32 154.57(8) . . ?
C44 Fe2 C41 68.24(9) . . ?
C44 Fe2 C42 68.38(9) . . ?
C41 Fe2 C40 40.45(8) . . ?
C42 Fe2 C40 68.04(8) . . ?
C42 Fe2 C41 40.48(8) . . ?
C11 Fe1 C12 40.79(8) . . ?
C11 Fe1 C24 159.06(8) . . ?
C11 Fe1 C14 69.55(8) . . ?
C11 Fe1 C23 159.09(8) . . ?
C11 Fe1 C13 68.47(8) . . ?
C11 Fe1 C20 123.39(8) . . ?
C11 Fe1 C22 123.39(9) . . ?
C11 Fe1 C21 107.94(9) . . ?
C10 Fe1 C11 41.44(7) . . ?
C10 Fe1 C12 68.61(8) . . ?
C10 Fe1 C24 123.74(8) . . ?
C10 Fe1 C14 41.44(7) . . ?
C10 Fe1 C23 156.66(9) . . ?
C10 Fe1 C13 68.45(7) . . ?
C10 Fe1 C20 111.63(8) . . ?
C10 Fe1 C22 162.84(9) . . ?
C10 Fe1 C21 127.78(8) . . ?
C12 Fe1 C13 40.02(9) . . ?
C12 Fe1 C20 156.52(9) . . ?
C12 Fe1 C21 119.53(9) . . ?
C24 Fe1 C12 159.58(9) . . ?
C24 Fe1 C13 124.90(9) . . ?
C24 Fe1 C20 40.21(9) . . ?
C24 Fe1 C21 67.96(9) . . ?
C14 Fe1 C12 68.14(9) . . ?
C14 Fe1 C24 109.19(8) . . ?
C14 Fe1 C23 119.29(9) . . ?
C14 Fe1 C13 40.27(8) . . ?
C14 Fe1 C20 128.68(8) . . ?
C14 Fe1 C22 152.48(9) . . ?
C14 Fe1 C21 166.04(8) . . ?
C23 Fe1 C12 121.78(8) . . ?
C23 Fe1 C24 40.41(8) . . ?
C23 Fe1 C13 105.18(8) . . ?
C23 Fe1 C20 67.83(8) . . ?
C23 Fe1 C21 68.08(9) . . ?
C20 Fe1 C13 163.38(9) . . ?
C22 Fe1 C12 104.77(8) . . ?
C22 Fe1 C24 67.76(9) . . ?
C22 Fe1 C23 40.30(10) . . ?
C22 Fe1 C13 117.34(8) . . ?
C22 Fe1 C20 67.80(8) . . ?
C22 Fe1 C21 40.50(9) . . ?
C21 Fe1 C13 152.77(9) . . ?
C21 Fe1 C20 40.46(8) . . ?
Te2 P1 Te1 115.940(18) . . ?
C30 P1 Te2 104.94(6) . . ?
C30 P1 Te1 112.05(6) . . ?
C30 P1 C10 108.92(8) . . ?
C10 P1 Te2 110.56(6) . . ?
C10 P1 Te1 104.39(6) . . ?
C55 C50 Te1 118.99(15) . . ?
C51 C50 Te1 120.69(15) . . ?
C51 C50 C55 120.30(19) . . ?
C81 C80 B1 120.18(16) . . ?
C85 C80 C81 112.99(17) . . ?
C85 C80 B1 126.73(16) . . ?
C71 C70 B1 118.92(16) . . ?
C75 C70 C71 113.01(17) . . ?
C75 C70 B1 127.74(16) . . ?
C50 C55 H55 120.5 . . ?
C54 C55 C50 118.9(2) . . ?
C54 C55 H55 120.5 . . ?
Fe2 C34 H34 126.1 . . ?
C30 C34 Fe2 69.25(10) . . ?
C30 C34 H34 126.3 . . ?
C33 C34 Fe2 69.97(11) . . ?
C33 C34 H34 126.3 . . ?
C33 C34 C30 107.43(17) . . ?
P1 C30 Fe2 129.91(10) . . ?
C34 C30 Fe2 69.33(10) . . ?
C34 C30 P1 123.41(14) . . ?
C31 C30 Fe2 69.62(10) . . ?
C31 C30 P1 128.42(14) . . ?
C31 C30 C34 108.03(16) . . ?
F71 C71 C70 119.51(17) . . ?
F71 C71 C72 115.54(17) . . ?
C72 C71 C70 124.96(18) . . ?
F91 C91 C92 115.68(16) . . ?
F91 C91 C90 119.42(16) . . ?
C92 C91 C90 124.90(17) . . ?
Fe1 C11 H11 126.2 . . ?
C10 C11 Fe1 68.52(10) . . ?
C10 C11 H11 126.7 . . ?
C12 C11 Fe1 70.14(11) . . ?
C12 C11 H11 126.7 . . ?
C12 C11 C10 106.63(18) . . ?
Fe2 C31 H31 126.3 . . ?
C30 C31 Fe2 69.14(10) . . ?
C30 C31 H31 126.3 . . ?
C32 C31 Fe2 69.76(11) . . ?
C32 C31 C30 107.33(18) . . ?
C32 C31 H31 126.3 . . ?
Fe2 C33 H33 126.8 . . ?
C34 C33 Fe2 69.35(10) . . ?
C34 C33 H33 125.7 . . ?
C34 C33 C32 108.61(17) . . ?
C32 C33 Fe2 69.72(11) . . ?
C32 C33 H33 125.7 . . ?
F95 C95 C94 114.58(16) . . ?
F95 C95 C90 121.38(16) . . ?
C94 C95 C90 124.04(17) . . ?
F104 C104 C105 120.33(17) . . ?
F104 C104 C103 119.54(17) . . ?
C103 C104 C105 120.12(17) . . ?
C65 C60 Te2 119.44(14) . . ?
C65 C60 C61 120.84(18) . . ?
C61 C60 Te2 119.70(15) . . ?
Fe2 C43 H43 125.6 . . ?
C44 C43 Fe2 69.81(11) . . ?
C44 C43 H43 126.0 . . ?
C42 C43 Fe2 70.20(12) . . ?
C42 C43 H43 126.0 . . ?
C42 C43 C44 108.03(18) . . ?
F81 C81 C80 118.91(16) . . ?
F81 C81 C82 116.32(17) . . ?
C82 C81 C80 124.74(17) . . ?
F92 C92 C91 121.02(17) . . ?
F92 C92 C93 119.76(16) . . ?
C91 C92 C93 119.21(17) . . ?
F75 C75 C70 120.90(17) . . ?
F75 C75 C74 114.87(17) . . ?
C70 C75 C74 124.22(18) . . ?
F94 C94 C95 120.22(17) . . ?
F94 C94 C93 119.73(16) . . ?
C93 C94 C95 120.05(17) . . ?
F82 C82 C81 121.33(18) . . ?
F82 C82 C83 119.37(18) . . ?
C81 C82 C83 119.29(17) . . ?
F84 C84 C85 120.62(18) . . ?
F84 C84 C83 119.64(17) . . ?
C83 C84 C85 119.73(18) . . ?
F101 C101 C100 119.02(16) . . ?
F101 C101 C102 116.23(16) . . ?
C102 C101 C100 124.75(17) . . ?
Fe2 C40 H40 126.9 . . ?
C44 C40 Fe2 69.10(11) . . ?
C44 C40 H40 126.0 . . ?
C44 C40 C41 108.02(18) . . ?
C41 C40 Fe2 69.60(11) . . ?
C41 C40 H40 126.0 . . ?
F85 C85 C80 120.94(17) . . ?
F85 C85 C84 114.88(16) . . ?
C84 C85 C80 124.18(18) . . ?
F105 C105 C104 114.58(16) . . ?
F105 C105 C100 121.30(16) . . ?
C104 C105 C100 124.10(17) . . ?
F93 C93 C92 120.76(17) . . ?
F93 C93 C94 120.42(17) . . ?
C94 C93 C92 118.81(17) . . ?
C55 C54 H54 119.7 . . ?
C53 C54 C55 120.7(2) . . ?
C53 C54 H54 119.7 . . ?
P1 C10 Fe1 126.25(10) . . ?
C11 C10 Fe1 70.04(10) . . ?
C11 C10 P1 126.28(14) . . ?
C11 C10 C14 108.27(16) . . ?
C14 C10 Fe1 70.17(10) . . ?
C14 C10 P1 125.45(14) . . ?
F103 C103 C104 120.78(17) . . ?
F103 C103 C102 120.64(17) . . ?
C104 C103 C102 118.59(17) . . ?
C50 C51 H51 120.2 . . ?
C50 C51 C52 119.6(2) . . ?
C52 C51 H51 120.2 . . ?
C101 C100 B1 119.22(15) . . ?
C105 C100 C101 113.03(16) . . ?
C105 C100 B1 127.48(16) . . ?
Fe2 C32 H32 126.8 . . ?
C31 C32 Fe2 69.47(11) . . ?
C31 C32 H32 125.7 . . ?
C33 C32 Fe2 69.64(11) . . ?
C33 C32 C31 108.59(17) . . ?
C33 C32 H32 125.7 . . ?
F102 C102 C101 120.78(17) . . ?
F102 C102 C103 119.83(16) . . ?
C103 C102 C101 119.37(17) . . ?
Fe2 C44 H44 125.8 . . ?
C43 C44 Fe2 69.23(11) . . ?
C43 C44 H44 126.1 . . ?
C40 C44 Fe2 70.46(11) . . ?
C40 C44 C43 107.82(19) . . ?
C40 C44 H44 126.1 . . ?
F83 C83 C82 120.72(18) . . ?
F83 C83 C84 120.33(18) . . ?
C84 C83 C82 118.95(17) . . ?
F72 C72 C71 120.86(18) . . ?
F72 C72 C73 120.05(18) . . ?
C73 C72 C71 119.09(18) . . ?
C64 C63 H63 119.8 . . ?
C62 C63 H63 119.8 . . ?
C62 C63 C64 120.34(19) . . ?
C91 C90 B1 119.41(16) . . ?
C95 C90 C91 112.96(16) . . ?
C95 C90 B1 127.01(16) . . ?
C60 C65 H65 120.2 . . ?
C64 C65 C60 119.57(19) . . ?
C64 C65 H65 120.2 . . ?
C60 C61 H61 120.5 . . ?
C62 C61 C60 119.0(2) . . ?
C62 C61 H61 120.5 . . ?
Fe2 C41 H41 126.1 . . ?
C40 C41 Fe2 69.95(11) . . ?
C40 C41 H41 126.1 . . ?
C42 C41 Fe2 69.43(11) . . ?
C42 C41 C40 107.90(19) . . ?
C42 C41 H41 126.1 . . ?
Fe1 C12 H12 126.7 . . ?
C11 C12 Fe1 69.07(11) . . ?
C11 C12 H12 125.5 . . ?
C13 C12 Fe1 70.29(12) . . ?
C13 C12 C11 108.96(18) . . ?
C13 C12 H12 125.5 . . ?
Fe1 C24 H24 125.8 . . ?
C23 C24 Fe1 69.78(11) . . ?
C23 C24 H24 125.9 . . ?
C20 C24 Fe1 70.09(12) . . ?
C20 C24 H24 125.9 . . ?
C20 C24 C23 108.22(19) . . ?
Fe1 C14 H14 126.2 . . ?
C10 C14 Fe1 68.40(10) . . ?
C10 C14 H14 126.4 . . ?
C13 C14 Fe1 70.58(12) . . ?
C13 C14 C10 107.29(18) . . ?
C13 C14 H14 126.4 . . ?
Fe1 C23 H23 125.9 . . ?
C24 C23 Fe1 69.82(11) . . ?
C24 C23 H23 126.1 . . ?
C22 C23 Fe1 69.74(12) . . ?
C22 C23 C24 107.77(19) . . ?
C22 C23 H23 126.1 . . ?
C63 C64 H64 120.0 . . ?
C65 C64 C63 120.0(2) . . ?
C65 C64 H64 120.0 . . ?
C54 C53 H53 120.0 . . ?
C54 C53 C52 120.0(2) . . ?
C52 C53 H53 120.0 . . ?
Fe2 C42 H42 126.3 . . ?
C43 C42 Fe2 69.28(11) . . ?
C43 C42 C41 108.22(19) . . ?
C43 C42 H42 125.9 . . ?
C41 C42 Fe2 70.09(11) . . ?
C41 C42 H42 125.9 . . ?
Fe1 C13 H13 127.2 . . ?
C12 C13 Fe1 69.69(12) . . ?
C12 C13 C14 108.85(17) . . ?
C12 C13 H13 125.6 . . ?
C14 C13 Fe1 69.15(11) . . ?
C14 C13 H13 125.6 . . ?
C63 C62 C61 120.2(2) . . ?
C63 C62 H62 119.9 . . ?
C61 C62 H62 119.9 . . ?
F74 C74 C75 120.37(18) . . ?
F74 C74 C73 120.00(18) . . ?
C73 C74 C75 119.63(18) . . ?
Fe1 C20 H20 126.2 . . ?
C24 C20 Fe1 69.70(11) . . ?
C24 C20 H20 125.9 . . ?
C24 C20 C21 108.18(18) . . ?
C21 C20 Fe1 69.73(12) . . ?
C21 C20 H20 125.9 . . ?
Fe1 C22 H22 125.8 . . ?
C23 C22 Fe1 69.96(12) . . ?
C23 C22 H22 125.7 . . ?
C23 C22 C21 108.51(19) . . ?
C21 C22 Fe1 70.04(12) . . ?
C21 C22 H22 125.7 . . ?
C51 C52 H52 119.8 . . ?
C53 C52 C51 120.4(2) . . ?
C53 C52 H52 119.8 . . ?
F73 C73 C72 120.03(19) . . ?
F73 C73 C74 120.92(19) . . ?
C74 C73 C72 119.05(19) . . ?
Fe1 C21 H21 125.9 . . ?
C20 C21 Fe1 69.82(12) . . ?
C20 C21 H21 126.3 . . ?
C22 C21 Fe1 69.47(12) . . ?
C22 C21 C20 107.3(2) . . ?
C22 C21 H21 126.3 . . ?
C80 B1 C70 112.32(14) . . ?
C80 B1 C90 114.18(15) . . ?
C100 B1 C80 102.90(14) . . ?
C100 B1 C70 115.15(15) . . ?
C100 B1 C90 112.96(14) . . ?
C90 B1 C70 99.88(14) . . ?

loop_
_geom_bond_atom_site_label_1
_geom_bond_atom_site_label_2
_geom_bond_distance
_geom_bond_site_symmetry_2
_geom_bond_publ_flag
Te2 P1 2.4499(5) . ?
Te2 C60 2.1081(18) . ?
Te1 P1 2.4541(5) . ?
Te1 C50 2.1086(18) . ?
Fe2 C34 2.0358(18) . ?
Fe2 C30 2.0347(17) . ?
Fe2 C31 2.0412(19) . ?
Fe2 C33 2.0440(19) . ?
Fe2 C43 2.036(2) . ?
Fe2 C40 2.0610(19) . ?
Fe2 C32 2.045(2) . ?
Fe2 C44 2.0432(19) . ?
Fe2 C41 2.056(2) . ?
Fe2 C42 2.048(2) . ?
Fe1 C11 2.0413(19) . ?
Fe1 C10 2.0210(18) . ?
Fe1 C12 2.056(2) . ?
Fe1 C24 2.053(2) . ?
Fe1 C14 2.0447(19) . ?
Fe1 C23 2.052(2) . ?
Fe1 C13 2.064(2) . ?
Fe1 C20 2.0580(19) . ?
Fe1 C22 2.049(2) . ?
Fe1 C21 2.057(2) . ?
P1 C30 1.7726(18) . ?
P1 C10 1.7734(18) . ?
F71 C71 1.353(2) . ?
F81 C81 1.352(2) . ?
F101 C101 1.350(2) . ?
F91 C91 1.356(2) . ?
F85 C85 1.348(2) . ?
F105 C105 1.354(2) . ?
F93 C93 1.341(2) . ?
F95 C95 1.354(2) . ?
F75 C75 1.351(2) . ?
F94 C94 1.340(2) . ?
F103 C103 1.339(2) . ?
F104 C104 1.345(2) . ?
F82 C82 1.335(2) . ?
F84 C84 1.345(2) . ?
F92 C92 1.348(2) . ?
F102 C102 1.341(2) . ?
F83 C83 1.343(2) . ?
F72 C72 1.337(2) . ?
F74 C74 1.341(2) . ?
F73 C73 1.341(2) . ?
C50 C55 1.394(3) . ?
C50 C51 1.385(3) . ?
C80 C81 1.396(3) . ?
C80 C85 1.394(3) . ?
C80 B1 1.655(3) . ?
C70 C71 1.391(3) . ?
C70 C75 1.387(3) . ?
C70 B1 1.657(3) . ?
C55 H55 0.9500 . ?
C55 C54 1.391(3) . ?
C34 H34 0.9500 . ?
C34 C30 1.439(2) . ?
C34 C33 1.418(3) . ?
C30 C31 1.435(3) . ?
C71 C72 1.381(3) . ?
C91 C92 1.378(3) . ?
C91 C90 1.394(3) . ?
C11 H11 0.9500 . ?
C11 C10 1.437(3) . ?
C11 C12 1.428(3) . ?
C31 H31 0.9500 . ?
C31 C32 1.423(3) . ?
C33 H33 0.9500 . ?
C33 C32 1.420(3) . ?
C95 C94 1.386(3) . ?
C95 C90 1.388(3) . ?
C104 C105 1.384(3) . ?
C104 C103 1.375(3) . ?
C60 C65 1.387(3) . ?
C60 C61 1.389(3) . ?
C43 H43 0.9500 . ?
C43 C44 1.427(3) . ?
C43 C42 1.414(3) . ?
C81 C82 1.378(3) . ?
C92 C93 1.379(3) . ?
C75 C74 1.390(3) . ?
C94 C93 1.369(3) . ?
C82 C83 1.380(3) . ?
C84 C85 1.384(3) . ?
C84 C83 1.376(3) . ?
C101 C100 1.393(2) . ?
C101 C102 1.382(3) . ?
C40 H40 0.9500 . ?
C40 C44 1.419(3) . ?
C40 C41 1.423(3) . ?
C105 C100 1.390(3) . ?
C54 H54 0.9500 . ?
C54 C53 1.375(4) . ?
C10 C14 1.438(3) . ?
C103 C102 1.379(3) . ?
C51 H51 0.9500 . ?
C51 C52 1.386(3) . ?
C100 B1 1.648(3) . ?
C32 H32 0.9500 . ?
C44 H44 0.9500 . ?
C72 C73 1.379(3) . ?
C63 H63 0.9500 . ?
C63 C64 1.385(3) . ?
C63 C62 1.383(3) . ?
C90 B1 1.655(3) . ?
C65 H65 0.9500 . ?
C65 C64 1.384(3) . ?
C61 H61 0.9500 . ?
C61 C62 1.389(3) . ?
C41 H41 0.9500 . ?
C41 C42 1.420(3) . ?
C12 H12 0.9500 . ?
C12 C13 1.410(3) . ?
C24 H24 0.9500 . ?
C24 C23 1.418(3) . ?
C24 C20 1.413(3) . ?
C14 H14 0.9500 . ?
C14 C13 1.414(3) . ?
C23 H23 0.9500 . ?
C23 C22 1.413(3) . ?
C64 H64 0.9500 . ?
C53 H53 0.9500 . ?
C53 C52 1.377(4) . ?
C42 H42 0.9500 . ?
C13 H13 0.9500 . ?
C62 H62 0.9500 . ?
C74 C73 1.373(3) . ?
C20 H20 0.9500 . ?
C20 C21 1.423(3) . ?
C22 H22 0.9500 . ?
C22 C21 1.421(3) . ?
C52 H52 0.9500 . ?
C21 H21 0.9500 . ?

loop_
_geom_torsion_atom_site_label_1
_geom_torsion_atom_site_label_2
_geom_torsion_atom_site_label_3
_geom_torsion_atom_site_label_4
_geom_torsion
_geom_torsion_site_symmetry_1
_geom_torsion_site_symmetry_2
_geom_torsion_site_symmetry_3
_geom_torsion_site_symmetry_4
_geom_torsion_publ_flag
Te2 P1 C30 Fe2 -40.36(13) . . . . ?
Te2 P1 C30 C34 49.66(16) . . . . ?
Te2 P1 C30 C31 -135.18(16) . . . . ?
Te2 P1 C10 Fe1 174.27(9) . . . . ?
Te2 P1 C10 C11 -94.99(16) . . . . ?
Te2 P1 C10 C14 83.96(16) . . . . ?
Te2 C60 C65 C64 178.88(15) . . . . ?
Te2 C60 C61 C62 -178.96(14) . . . . ?
Te1 P1 C30 Fe2 86.25(12) . . . . ?
Te1 P1 C30 C34 176.28(13) . . . . ?
Te1 P1 C30 C31 -8.56(19) . . . . ?
Te1 P1 C10 Fe1 48.92(12) . . . . ?
Te1 P1 C10 C11 139.66(15) . . . . ?
Te1 P1 C10 C14 -41.39(17) . . . . ?
Te1 C50 C55 C54 -179.89(15) . . . . ?
Te1 C50 C51 C52 -179.68(16) . . . . ?
Fe2 C34 C30 P1 -124.93(14) . . . . ?
Fe2 C34 C30 C31 59.06(13) . . . . ?
Fe2 C34 C33 C32 -58.82(14) . . . . ?
Fe2 C30 C31 C32 59.55(13) . . . . ?
Fe2 C31 C32 C33 58.81(14) . . . . ?
Fe2 C33 C32 C31 -58.70(14) . . . . ?
Fe2 C43 C44 C40 -60.15(13) . . . . ?
Fe2 C43 C42 C41 59.48(14) . . . . ?
Fe2 C40 C44 C43 59.38(13) . . . . ?
Fe2 C40 C41 C42 -59.28(14) . . . . ?
Fe2 C41 C42 C43 -58.97(14) . . . . ?
Fe1 C11 C10 P1 -120.91(15) . . . . ?
Fe1 C11 C10 C14 60.00(13) . . . . ?
Fe1 C11 C12 C13 -59.13(14) . . . . ?
Fe1 C10 C14 C13 60.14(13) . . . . ?
Fe1 C12 C13 C14 -58.17(14) . . . . ?
Fe1 C24 C23 C22 -59.65(14) . . . . ?
Fe1 C24 C20 C21 59.31(14) . . . . ?
Fe1 C14 C13 C12 58.49(14) . . . . ?
Fe1 C23 C22 C21 -59.64(15) . . . . ?
Fe1 C20 C21 C22 59.60(14) . . . . ?
Fe1 C22 C21 C20 -59.82(14) . . . . ?
P1 C30 C31 Fe2 125.38(15) . . . . ?
P1 C30 C31 C32 -175.07(14) . . . . ?
P1 C10 C14 Fe1 120.98(15) . . . . ?
P1 C10 C14 C13 -178.87(14) . . . . ?
F71 C71 C72 F72 1.2(3) . . . . ?
F71 C71 C72 C73 -178.67(18) . . . . ?
F81 C81 C82 F82 -1.2(3) . . . . ?
F81 C81 C82 C83 179.59(16) . . . . ?
F101 C101 C100 C105 -178.87(16) . . . . ?
F101 C101 C100 B1 -4.4(2) . . . . ?
F101 C101 C102 F102 -1.6(3) . . . . ?
F101 C101 C102 C103 -179.76(16) . . . . ?
F91 C91 C92 F92 1.3(3) . . . . ?
F91 C91 C92 C93 -177.74(16) . . . . ?
F91 C91 C90 C95 177.78(16) . . . . ?
F91 C91 C90 B1 6.2(3) . . . . ?
F105 C105 C100 C101 176.69(16) . . . . ?
F105 C105 C100 B1 2.7(3) . . . . ?
F95 C95 C94 F94 0.9(2) . . . . ?
F95 C95 C94 C93 -179.24(16) . . . . ?
F95 C95 C90 C91 -179.06(16) . . . . ?
F95 C95 C90 B1 -8.2(3) . . . . ?
F75 C75 C74 F74 -0.2(3) . . . . ?
F75 C75 C74 C73 -179.69(18) . . . . ?
F94 C94 C93 F93 -0.4(3) . . . . ?
F94 C94 C93 C92 178.16(16) . . . . ?
F103 C103 C102 F102 0.7(3) . . . . ?
F103 C103 C102 C101 178.85(17) . . . . ?
F104 C104 C105 F105 1.9(3) . . . . ?
F104 C104 C105 C100 -179.24(17) . . . . ?
F104 C104 C103 F103 1.2(3) . . . . ?
F104 C104 C103 C102 -179.19(17) . . . . ?
F82 C82 C83 F83 0.0(3) . . . . ?
F82 C82 C83 C84 -179.88(17) . . . . ?
F84 C84 C85 F85 1.3(3) . . . . ?
F84 C84 C85 C80 -178.35(17) . . . . ?
F84 C84 C83 F83 0.5(3) . . . . ?
F84 C84 C83 C82 -179.62(17) . . . . ?
F92 C92 C93 F93 -0.5(3) . . . . ?
F92 C92 C93 C94 -179.03(16) . . . . ?
F72 C72 C73 F73 0.6(3) . . . . ?
F72 C72 C73 C74 -179.58(19) . . . . ?
F74 C74 C73 F73 -1.0(3) . . . . ?
F74 C74 C73 C72 179.25(19) . . . . ?
C50 C55 C54 C53 -0.2(3) . . . . ?
C50 C51 C52 C53 -0.7(3) . . . . ?
C80 C81 C82 F82 176.95(16) . . . . ?
C80 C81 C82 C83 -2.3(3) . . . . ?
C70 C71 C72 F72 -178.41(18) . . . . ?
C70 C71 C72 C73 1.7(3) . . . . ?
C70 C75 C74 F74 179.82(18) . . . . ?
C70 C75 C74 C73 0.3(3) . . . . ?
C55 C50 C51 C52 1.8(3) . . . . ?
C55 C54 C53 C52 1.3(3) . . . . ?
C34 C30 C31 Fe2 -58.88(12) . . . . ?
C34 C30 C31 C32 0.7(2) . . . . ?
C34 C33 C32 Fe2 58.59(13) . . . . ?
C34 C33 C32 C31 -0.1(2) . . . . ?
C30 P1 C10 Fe1 -70.92(13) . . . . ?
C30 P1 C10 C11 19.83(19) . . . . ?
C30 P1 C10 C14 -161.23(16) . . . . ?
C30 C34 C33 Fe2 59.35(12) . . . . ?
C30 C34 C33 C32 0.5(2) . . . . ?
C30 C31 C32 Fe2 -59.16(13) . . . . ?
C30 C31 C32 C33 -0.3(2) . . . . ?
C71 C70 C75 F75 -178.54(16) . . . . ?
C71 C70 C75 C74 1.5(3) . . . . ?
C71 C70 B1 C80 -52.9(2) . . . . ?
C71 C70 B1 C100 -170.25(16) . . . . ?
C71 C70 B1 C90 68.47(19) . . . . ?
C71 C72 C73 F73 -179.51(19) . . . . ?
C71 C72 C73 C74 0.3(3) . . . . ?
C91 C92 C93 F93 178.59(16) . . . . ?
C91 C92 C93 C94 0.1(3) . . . . ?
C91 C90 B1 C80 -171.44(16) . . . . ?
C91 C90 B1 C70 68.52(19) . . . . ?
C91 C90 B1 C100 -54.3(2) . . . . ?
C11 C10 C14 Fe1 -59.92(13) . . . . ?
C11 C10 C14 C13 0.2(2) . . . . ?
C11 C12 C13 Fe1 58.38(14) . . . . ?
C11 C12 C13 C14 0.2(2) . . . . ?
C33 C34 C30 Fe2 -59.80(12) . . . . ?
C33 C34 C30 P1 175.26(13) . . . . ?
C33 C34 C30 C31 -0.7(2) . . . . ?
C95 C94 C93 F93 179.81(16) . . . . ?
C95 C94 C93 C92 -1.7(3) . . . . ?
C95 C90 B1 C80 18.3(3) . . . . ?
C95 C90 B1 C70 -101.8(2) . . . . ?
C95 C90 B1 C100 135.39(18) . . . . ?
C104 C105 C100 C101 -2.1(3) . . . . ?
C104 C105 C100 B1 -176.10(18) . . . . ?
C104 C103 C102 F102 -178.96(17) . . . . ?
C104 C103 C102 C101 -0.8(3) . . . . ?
C60 C65 C64 C63 -0.2(3) . . . . ?
C60 C61 C62 C63 0.4(3) . . . . ?
C81 C80 C85 F85 177.29(16) . . . . ?
C81 C80 C85 C84 -3.1(3) . . . . ?
C81 C80 B1 C70 164.91(15) . . . . ?
C81 C80 B1 C100 -70.68(19) . . . . ?
C81 C80 B1 C90 52.1(2) . . . . ?
C81 C82 C83 F83 179.22(17) . . . . ?
C81 C82 C83 C84 -0.6(3) . . . . ?
C92 C91 C90 C95 -1.6(3) . . . . ?
C92 C91 C90 B1 -173.23(17) . . . . ?
C75 C70 C71 F71 177.90(16) . . . . ?
C75 C70 C71 C72 -2.5(3) . . . . ?
C75 C70 B1 C80 134.13(18) . . . . ?
C75 C70 B1 C100 16.8(3) . . . . ?
C75 C70 B1 C90 -104.5(2) . . . . ?
C75 C74 C73 F73 178.57(19) . . . . ?
C75 C74 C73 C72 -1.2(3) . . . . ?
C94 C95 C90 C91 -0.1(3) . . . . ?
C94 C95 C90 B1 170.75(17) . . . . ?
C101 C100 B1 C80 -67.0(2) . . . . ?
C101 C100 B1 C70 55.6(2) . . . . ?
C101 C100 B1 C90 169.45(16) . . . . ?
C40 C41 C42 Fe2 59.60(14) . . . . ?
C40 C41 C42 C43 0.6(2) . . . . ?
C85 C80 C81 F81 -177.92(15) . . . . ?
C85 C80 C81 C82 4.0(3) . . . . ?
C85 C80 B1 C70 -19.1(2) . . . . ?
C85 C80 B1 C100 105.27(19) . . . . ?
C85 C80 B1 C90 -131.95(18) . . . . ?
C85 C84 C83 F83 -178.44(17) . . . . ?
C85 C84 C83 C82 1.4(3) . . . . ?
C105 C104 C103 F103 -179.44(17) . . . . ?
C105 C104 C103 C102 0.2(3) . . . . ?
C105 C100 B1 C80 106.7(2) . . . . ?
C105 C100 B1 C70 -130.78(19) . . . . ?
C105 C100 B1 C90 -16.9(3) . . . . ?
C54 C53 C52 C51 -0.8(4) . . . . ?
C10 P1 C30 Fe2 -158.77(12) . . . . ?
C10 P1 C30 C34 -68.75(17) . . . . ?
C10 P1 C30 C31 106.41(18) . . . . ?
C10 C11 C12 Fe1 59.06(13) . . . . ?
C10 C11 C12 C13 -0.1(2) . . . . ?
C10 C14 C13 Fe1 -58.76(13) . . . . ?
C10 C14 C13 C12 -0.3(2) . . . . ?
C103 C104 C105 F105 -177.50(17) . . . . ?
C103 C104 C105 C100 1.4(3) . . . . ?
C51 C50 C55 C54 -1.4(3) . . . . ?
C100 C101 C102 F102 178.05(17) . . . . ?
C100 C101 C102 C103 -0.1(3) . . . . ?
C102 C101 C100 C105 1.5(3) . . . . ?
C102 C101 C100 B1 176.02(17) . . . . ?
C44 C43 C42 Fe2 -59.80(13) . . . . ?
C44 C43 C42 C41 -0.3(2) . . . . ?
C44 C40 C41 Fe2 58.59(13) . . . . ?
C44 C40 C41 C42 -0.7(2) . . . . ?
C83 C84 C85 F85 -179.80(17) . . . . ?
C83 C84 C85 C80 0.6(3) . . . . ?
C90 C91 C92 F92 -179.22(17) . . . . ?
C90 C91 C92 C93 1.7(3) . . . . ?
C90 C95 C94 F94 -178.12(16) . . . . ?
C90 C95 C94 C93 1.7(3) . . . . ?
C65 C60 C61 C62 -0.8(3) . . . . ?
C61 C60 C65 C64 0.7(3) . . . . ?
C41 C40 C44 Fe2 -58.89(14) . . . . ?
C41 C40 C44 C43 0.5(2) . . . . ?
C12 C11 C10 Fe1 -60.10(13) . . . . ?
C12 C11 C10 P1 178.99(14) . . . . ?
C12 C11 C10 C14 -0.1(2) . . . . ?
C24 C23 C22 Fe1 59.70(14) . . . . ?
C24 C23 C22 C21 0.1(2) . . . . ?
C24 C20 C21 Fe1 -59.29(14) . . . . ?
C24 C20 C21 C22 0.3(2) . . . . ?
C23 C24 C20 Fe1 -59.58(14) . . . . ?
C23 C24 C20 C21 -0.3(2) . . . . ?
C23 C22 C21 Fe1 59.60(14) . . . . ?
C23 C22 C21 C20 -0.2(2) . . . . ?
C64 C63 C62 C61 0.1(3) . . . . ?
C42 C43 C44 Fe2 60.05(14) . . . . ?
C42 C43 C44 C40 -0.1(2) . . . . ?
C62 C63 C64 C65 -0.2(3) . . . . ?
C20 C24 C23 Fe1 59.78(14) . . . . ?
C20 C24 C23 C22 0.1(2) . . . . ?
B1 C80 C81 F81 -1.4(2) . . . . ?
B1 C80 C81 C82 -179.55(16) . . . . ?
B1 C80 C85 F85 1.1(3) . . . . ?
B1 C80 C85 C84 -179.31(17) . . . . ?
B1 C70 C71 F71 3.9(3) . . . . ?
B1 C70 C71 C72 -176.46(18) . . . . ?
B1 C70 C75 F75 -5.2(3) . . . . ?
B1 C70 C75 C74 174.78(18) . . . . ?

loop_
_smtbx_masks_void_nr
_smtbx_masks_void_average_x
_smtbx_masks_void_average_y
_smtbx_masks_void_average_z
_smtbx_masks_void_volume
_smtbx_masks_void_count_electrons
_smtbx_masks_void_content
1 0.500 0.000 0.500 219.2 86.0 '2 CH2Cl2'
